data_2204119
loop_
_publ_author_name
'Rabe, Gerd W.'
'Riederer, Florian A.'
'Incarvito, Christopher D.'
'Golen, James A.'
'Rheingold, Arnold L.'

_publ_section_title Bis[\m-bis(2,6-di-1-naphthylphenyl)phosphanido]bis[(tetrahydrofuran)sodium(I)]
_journal_issue 9
_journal_name_full 'Acta Crystallographica Section E'
_journal_page_first m1264
_journal_page_last m1266
_journal_paper_doi 10.1107/S1600536804019361
_journal_volume 60
_journal_year 2004
_chemical_formula_iupac '[Na2 (C26 H18 P)2 (C4 H8 O)2]'
_chemical_formula_moiety 'C60 H52 Na2 O2 P2'
_chemical_formula_sum 'C60 H52 Na2 O2 P2'
_chemical_formula_weight 912.94
_chemical_name_systematic Bis[\m-bis(2,6-di-1-naphthylphenyl)phosphanido]bis[(tetrahydrofuran)sodium(I)]
_space_group_IT_number 2
_symmetry_cell_setting triclinic
_symmetry_space_group_name_Hall '-P 1'
_symmetry_space_group_name_H-M 'P -1'
_atom_sites_solution_hydrogens geom
_atom_sites_solution_primary direct
_atom_sites_solution_secondary difmap
_audit_creation_method SHELXL-97
_cell_angle_alpha 61.9510(10)
_cell_angle_beta 75.1800(10)
_cell_angle_gamma 87.6420(10)
_cell_formula_units_Z 1
_cell_length_a 10.5408(9)
_cell_length_b 11.5054(10)
_cell_length_c 11.6538(10)
_cell_measurement_reflns_used 750
_cell_measurement_temperature 173(2)
_cell_measurement_theta_max 25.00
_cell_measurement_theta_min 2.00
_cell_volume 1200.64(18)
_computing_cell_refinement SMART
_computing_data_collection 'SMART (Bruker, 2001)'
_computing_data_reduction 'SHELXTL (Bruker, 2001)'
_computing_molecular_graphics SHELXTL
_computing_publication_material SHELXTL
_computing_structure_refinement 'SHELXL97 (Sheldrick, 1997)'
_computing_structure_solution 'SHELXS97 (Sheldrick, 1990)'
_diffrn_ambient_temperature 173(2)
_diffrn_measured_fraction_theta_full 0.996
_diffrn_measured_fraction_theta_max 0.996
_diffrn_measurement_device_type 'Bruker SMART CCD area-detector'
_diffrn_measurement_method '\f and \w scans'
_diffrn_radiation_monochromator graphite
_diffrn_radiation_source 'fine-focus sealed tube'
_diffrn_radiation_type MoK\a
_diffrn_radiation_wavelength 0.71073
_diffrn_reflns_av_R_equivalents 0.0303
_diffrn_reflns_av_sigmaI/netI 0.0370
_diffrn_reflns_limit_h_max 12
_diffrn_reflns_limit_h_min -12
_diffrn_reflns_limit_k_max 13
_diffrn_reflns_limit_k_min -13
_diffrn_reflns_limit_l_max 13
_diffrn_reflns_limit_l_min -13
_diffrn_reflns_number 11571
_diffrn_reflns_theta_full 25.00
_diffrn_reflns_theta_max 25.00
_diffrn_reflns_theta_min 2.01
_diffrn_standards_number 0
_exptl_absorpt_coefficient_mu 0.153
_exptl_absorpt_correction_T_max 0.9700
_exptl_absorpt_correction_T_min 0.9131
_exptl_absorpt_correction_type multi-scan
_exptl_absorpt_process_details '(SADABS; Bruker, 2001)'
_exptl_crystal_colour red
_exptl_crystal_density_diffrn 1.263
_exptl_crystal_density_method 'not measured'
_exptl_crystal_description block
_exptl_crystal_F_000 480
_exptl_crystal_size_max 0.40
_exptl_crystal_size_mid 0.30
_exptl_crystal_size_min 0.20
_refine_diff_density_max 0.511
_refine_diff_density_min -0.345
_refine_ls_extinction_method none
_refine_ls_goodness_of_fit_ref 1.022
_refine_ls_hydrogen_treatment mixed
_refine_ls_matrix_type full
_refine_ls_number_parameters 312
_refine_ls_number_reflns 4213
_refine_ls_number_restraints 0
_refine_ls_restrained_S_all 1.022
_refine_ls_R_factor_all 0.0672
_refine_ls_R_factor_gt 0.0532
_refine_ls_shift/su_max 0.000
_refine_ls_shift/su_mean 0.000
_refine_ls_structure_factor_coef Fsqd
_refine_ls_weighting_details 'calc w=1/[\s2^(Fo2^)+(0.0886P)2^+0.5175P] where P=(Fo2^+2Fc2^)/3'
_refine_ls_weighting_scheme calc
_refine_ls_wR_factor_gt 0.1432
_refine_ls_wR_factor_ref 0.1542
_reflns_number_gt 3354
_reflns_number_total 4213
_reflns_threshold_expression I>2\s(I)
_cod_data_source_file br6158.cif
_cod_data_source_block I
_cod_depositor_comments
;
The following automatic conversions were performed:
'_symmetry_cell_setting' value 'Triclinic' changed to 'triclinic'
according to '/home/saulius/struct/CIF-dictionaries/cif_core.dic'
dictionary named 'cif_core.dic' version 2.4.1 from
2010-06-29.

'_exptl_absorpt_correction_type' value 'Multi-scan' changed
to 'multi-scan' according to
'/home/saulius/struct/CIF-dictionaries/cif_core.dic' dictionary named
'cif_core.dic' version 2.4.1 from 2010-06-29.

Automatic conversion script
Id: cif_fix_enum 1527 2010-12-29 10:47:43Z saulius 

The following automatic conversions were performed:

'_symmetry_cell_setting' value 'Triclinic' changed to 'triclinic'
according to /home/saulius/struct/CIF-dictionaries/cif_core.dic
dictionary named 'cif_core.dic' version 2.4.1 from
2010-06-29.

'_exptl_absorpt_correction_type' value 'Multi-scan'
changed to 'multi-scan' according to
/home/saulius/struct/CIF-dictionaries/cif_core.dic dictionary named
'cif_core.dic' version 2.4.1 from 2010-06-29.

Automatic conversion script
Id: cif_fix_values 1715 2011-07-08 13:25:40Z adriana 
;
_cod_original_sg_symbol_H-M P-1
_cod_database_code 2204119
_cod_database_fobs_code 2204119

loop_
_symmetry_equiv_pos_as_xyz
'x, y, z'
'-x, -y, -z'

loop_
_atom_site_label
_atom_site_fract_x
_atom_site_fract_y
_atom_site_fract_z
_atom_site_U_iso_or_equiv
_atom_site_adp_type
_atom_site_calc_flag
_atom_site_refinement_flags
_atom_site_occupancy
_atom_site_disorder_assembly
_atom_site_disorder_group
_atom_site_type_symbol
P1 0.64121(7) 0.38479(6) 0.45661(6) 0.0430(2) Uani d . 1 . . P
Na1 0.36953(12) 0.38854(11) 0.50390(13) 0.0602(3) Uani d . 1 . . Na
O1 0.1865(2) 0.2522(2) 0.6150(2) 0.0748(7) Uani d . 1 . . O
C1 0.6952(2) 0.2281(2) 0.5622(2) 0.0328(5) Uani d . 1 . . C
C2 0.6505(2) 0.1729(2) 0.7050(2) 0.0327(5) Uani d . 1 . . C
C3 0.6892(2) 0.0539(2) 0.7895(2) 0.0370(6) Uani d . 1 . . C
H3A 0.6572 0.0191 0.8845 0.044 Uiso calc R 1 . . H
C4 0.7743(2) -0.0157(2) 0.7379(2) 0.0383(6) Uani d . 1 . . C
H4A 0.8019 -0.0967 0.7967 0.046 Uiso calc R 1 . . H
C5 0.8183(2) 0.0349(2) 0.5997(2) 0.0358(5) Uani d . 1 . . C
H5A 0.8759 -0.0129 0.5639 0.043 Uiso calc R 1 . . H
C6 0.7802(2) 0.1539(2) 0.5116(2) 0.0315(5) Uani d . 1 . . C
C7 0.8321(2) 0.2033(2) 0.3627(2) 0.0335(5) Uani d . 1 . . C
C8 0.7493(2) 0.1947(2) 0.2869(2) 0.0333(5) Uani d . 1 . . C
C9 0.6188(2) 0.1340(2) 0.3479(2) 0.0351(5) Uani d . 1 . . C
H9A 0.5825 0.1005 0.4423 0.042 Uiso calc R 1 . . H
C10 0.5440(3) 0.1228(2) 0.2725(3) 0.0421(6) Uani d . 1 . . C
H10A 0.4573 0.0794 0.3156 0.050 Uiso calc R 1 . . H
C11 0.5936(3) 0.1744(3) 0.1330(3) 0.0470(7) Uani d . 1 . . C
H11A 0.5409 0.1664 0.0816 0.056 Uiso calc R 1 . . H
C12 0.7172(3) 0.2357(2) 0.0714(3) 0.0451(6) Uani d . 1 . . C
H12A 0.7495 0.2714 -0.0237 0.054 Uiso calc R 1 . . H
C13 0.7998(2) 0.2485(2) 0.1437(2) 0.0369(6) Uani d . 1 . . C
C14 0.9297(3) 0.3105(3) 0.0817(3) 0.0473(7) Uani d . 1 . . C
H14A 0.9631 0.3498 -0.0136 0.057 Uiso calc R 1 . . H
C15 1.0077(3) 0.3148(3) 0.1568(3) 0.0471(7) Uani d . 1 . . C
H15A 1.0955 0.3551 0.1139 0.057 Uiso calc R 1 . . H
C16 0.9587(2) 0.2599(2) 0.2972(3) 0.0398(6) Uani d . 1 . . C
H16A 1.0150 0.2620 0.3482 0.048 Uiso calc R 1 . . H
C17 0.5561(2) 0.2421(2) 0.7672(2) 0.0338(5) Uani d . 1 . . C
C18 0.5999(2) 0.3575(2) 0.7682(2) 0.0351(5) Uani d . 1 . . C
C19 0.7334(2) 0.4119(2) 0.7112(2) 0.0371(5) Uani d . 1 . . C
H19A 0.7966 0.3708 0.6715 0.044 Uiso calc R 1 . . H
C20 0.7713(3) 0.5232(3) 0.7132(3) 0.0512(7) Uani d . 1 . . C
H20A 0.8611 0.5580 0.6759 0.061 Uiso calc R 1 . . H
C21 0.6797(3) 0.5863(3) 0.7693(3) 0.0575(8) Uani d . 1 . . C
H21A 0.7074 0.6641 0.7689 0.069 Uiso calc R 1 . . H
C22 0.5515(3) 0.5370(3) 0.8243(3) 0.0503(7) Uani d . 1 . . C
H22A 0.4903 0.5814 0.8615 0.060 Uiso calc R 1 . . H
C23 0.5067(3) 0.4205(2) 0.8276(2) 0.0387(6) Uani d . 1 . . C
C24 0.3739(3) 0.3677(3) 0.8862(2) 0.0466(7) Uani d . 1 . . C
H24A 0.3117 0.4099 0.9254 0.056 Uiso calc R 1 . . H
C25 0.3346(3) 0.2554(3) 0.8866(3) 0.0481(7) Uani d . 1 . . C
H25A 0.2454 0.2190 0.9273 0.058 Uiso calc R 1 . . H
C26 0.4267(2) 0.1936(2) 0.8264(2) 0.0386(6) Uani d . 1 . . C
H26A 0.3977 0.1161 0.8272 0.046 Uiso calc R 1 . . H
C27 0.1654(4) 0.1111(3) 0.6722(4) 0.0798(11) Uani d . 1 B . C
H27A 0.2503 0.0711 0.6744 0.096 Uiso calc R 1 . . H
H27B 0.1227 0.0883 0.6181 0.096 Uiso calc R 1 . . H
C28 0.0797(4) 0.0625(3) 0.8095(4) 0.0745(10) Uani d . 1 . . C
H28A 0.1323 0.0343 0.8760 0.089 Uiso calc R 1 B . H
H28B 0.0176 -0.0129 0.8341 0.089 Uiso calc R 1 . . H
C29 0.0066(3) 0.1810(3) 0.8032(4) 0.0694(9) Uani d . 1 B . C
H29A -0.0828 0.1713 0.7945 0.083 Uiso calc R 1 A 1 H
H29B -0.0024 0.1860 0.8874 0.083 Uiso calc R 1 A 1 H
C30 0.079(2) 0.3008(16) 0.688(2) 0.061(4) Uani d P 0.38(3) B 1 C
H30A 0.1155 0.3565 0.7183 0.073 Uiso calc PR 0.38(3) B 1 H
H30B 0.0213 0.3528 0.6306 0.073 Uiso calc PR 0.38(3) B 1 H
C30A 0.0538(12) 0.2813(12) 0.6548(13) 0.062(3) Uani d P 0.62(3) B 2 C
H30C -0.0011 0.2701 0.6027 0.075 Uiso calc PR 0.62(3) B 2 H
H30D 0.0516 0.3727 0.6417 0.075 Uiso calc PR 0.62(3) B 2 H
H1 0.702(3) 0.406(3) 0.333(3) 0.050(7) Uiso d . 1 . . H

loop_
_atom_site_aniso_label
_atom_site_aniso_U_11
_atom_site_aniso_U_22
_atom_site_aniso_U_33
_atom_site_aniso_U_12
_atom_site_aniso_U_13
_atom_site_aniso_U_23
P1 0.0661(5) 0.0335(4) 0.0322(4) 0.0210(3) -0.0170(3) -0.0172(3)
Na1 0.0622(8) 0.0484(7) 0.0717(8) 0.0122(5) -0.0202(6) -0.0293(6)
O1 0.0679(14) 0.0550(13) 0.0800(16) 0.0217(11) -0.0020(12) -0.0252(12)
C1 0.0407(13) 0.0283(11) 0.0323(12) 0.0053(10) -0.0127(10) -0.0154(10)
C2 0.0387(13) 0.0298(12) 0.0334(12) 0.0039(10) -0.0120(10) -0.0170(10)
C3 0.0467(14) 0.0337(13) 0.0316(13) 0.0051(10) -0.0140(11) -0.0147(10)
C4 0.0488(15) 0.0294(12) 0.0405(14) 0.0116(11) -0.0213(11) -0.0155(11)
C5 0.0364(13) 0.0315(12) 0.0440(14) 0.0084(10) -0.0124(11) -0.0212(11)
C6 0.0345(12) 0.0286(11) 0.0352(12) 0.0033(9) -0.0103(10) -0.0178(10)
C7 0.0399(13) 0.0263(11) 0.0364(13) 0.0074(10) -0.0097(10) -0.0171(10)
C8 0.0434(14) 0.0243(11) 0.0364(13) 0.0080(10) -0.0131(10) -0.0170(10)
C9 0.0414(13) 0.0311(12) 0.0312(12) 0.0038(10) -0.0088(10) -0.0139(10)
C10 0.0482(15) 0.0350(13) 0.0453(15) 0.0050(11) -0.0186(12) -0.0181(11)
C11 0.0653(19) 0.0379(14) 0.0476(16) 0.0101(13) -0.0271(14) -0.0225(12)
C12 0.0692(19) 0.0369(14) 0.0329(13) 0.0111(13) -0.0170(13) -0.0184(11)
C13 0.0485(15) 0.0282(12) 0.0337(13) 0.0076(10) -0.0083(11) -0.0160(10)
C14 0.0577(17) 0.0378(14) 0.0365(14) 0.0014(12) 0.0014(12) -0.0166(11)
C15 0.0408(15) 0.0424(15) 0.0511(16) -0.0020(11) -0.0013(12) -0.0215(13)
C16 0.0381(14) 0.0339(13) 0.0485(15) 0.0007(10) -0.0085(11) -0.0218(12)
C17 0.0422(14) 0.0327(12) 0.0274(12) 0.0061(10) -0.0137(10) -0.0131(10)
C18 0.0489(15) 0.0319(12) 0.0252(11) 0.0085(10) -0.0141(10) -0.0125(10)
C19 0.0425(14) 0.0362(13) 0.0366(13) 0.0073(10) -0.0138(11) -0.0192(11)
C20 0.0653(19) 0.0421(15) 0.0528(17) -0.0010(13) -0.0215(14) -0.0245(13)
C21 0.089(2) 0.0402(15) 0.0562(18) 0.0071(15) -0.0280(17) -0.0291(14)
C22 0.075(2) 0.0414(15) 0.0403(15) 0.0167(14) -0.0197(14) -0.0231(12)
C23 0.0539(16) 0.0372(13) 0.0277(12) 0.0162(11) -0.0149(11) -0.0166(10)
C24 0.0554(17) 0.0477(15) 0.0330(13) 0.0188(13) -0.0099(12) -0.0183(12)
C25 0.0407(15) 0.0555(17) 0.0364(14) 0.0071(12) -0.0063(11) -0.0147(12)
C26 0.0408(14) 0.0379(13) 0.0345(13) 0.0036(11) -0.0095(10) -0.0155(11)
C27 0.093(3) 0.060(2) 0.115(3) 0.0248(19) -0.036(2) -0.062(2)
C28 0.067(2) 0.0514(19) 0.098(3) 0.0043(16) -0.028(2) -0.0273(19)
C29 0.062(2) 0.072(2) 0.083(2) 0.0117(17) -0.0225(18) -0.043(2)
C30 0.061(8) 0.049(7) 0.092(10) 0.024(5) -0.021(6) -0.049(6)
C30A 0.062(5) 0.046(4) 0.083(6) 0.019(3) -0.014(4) -0.038(3)

loop_
_atom_type_symbol
_atom_type_description
_atom_type_scat_dispersion_real
_atom_type_scat_dispersion_imag
_atom_type_scat_source
C C 0.0033 0.0016 'International Tables Vol C Tables 4.2.6.8 and 6.1.1.4'
H H 0.0000 0.0000 'International Tables Vol C Tables 4.2.6.8 and 6.1.1.4'
Na Na 0.0362 0.0249 'International Tables Vol C Tables 4.2.6.8 and 6.1.1.4'
P P 0.1023 0.0942 'International Tables Vol C Tables 4.2.6.8 and 6.1.1.4'
O O 0.0106 0.0060 'International Tables Vol C Tables 4.2.6.8 and 6.1.1.4'

loop_
_geom_angle_atom_site_label_1
_geom_angle_atom_site_label_2
_geom_angle_atom_site_label_3
_geom_angle_site_symmetry_1
_geom_angle_site_symmetry_3
_geom_angle
_geom_angle_publ_flag
C1 P1 Na1 . . 114.44(8) ?
C1 P1 Na1 . 2_666 125.33(8) ?
Na1 P1 Na1 . 2_666 84.81(4) y
C1 P1 H1 . . 103.1(12) ?
Na1 P1 H1 . . 113.3(11) ?
Na1 P1 H1 2_666 . 115.4(12) ?
O1 Na1 P1 . . 140.49(7) y
O1 Na1 P1 . 2_666 113.25(8) y
P1 Na1 P1 . 2_666 95.19(4) y
O1 Na1 C19 . 2_666 96.58(9) ?
P1 Na1 C19 . 2_666 117.82(7) ?
P1 Na1 C19 2_666 2_666 74.64(6) ?
O1 Na1 C20 . 2_666 79.16(10) ?
P1 Na1 C20 . 2_666 123.77(8) ?
P1 Na1 C20 2_666 2_666 100.07(6) ?
C19 Na1 C20 2_666 2_666 26.70(7) ?
O1 Na1 C18 . 2_666 123.43(9) ?
P1 Na1 C18 . 2_666 91.15(6) ?
P1 Na1 C18 2_666 2_666 69.92(5) ?
C19 Na1 C18 2_666 2_666 27.17(7) ?
C20 Na1 C18 2_666 2_666 46.77(7) ?
O1 Na1 Na1 . 2_666 149.44(10) ?
P1 Na1 Na1 . 2_666 48.37(3) ?
P1 Na1 Na1 2_666 2_666 46.82(3) ?
C19 Na1 Na1 2_666 2_666 98.21(6) ?
C20 Na1 Na1 2_666 2_666 122.56(7) ?
C18 Na1 Na1 2_666 2_666 75.93(6) ?
C30A O1 C27 . . 99.7(6) ?
C27 O1 C30 . . 110.0(7) ?
C30A O1 Na1 . . 129.1(6) ?
C27 O1 Na1 . . 131.2(2) ?
C30 O1 Na1 . . 114.2(8) ?
C6 C1 C2 . . 116.7(2) ?
C6 C1 P1 . . 124.01(17) ?
C2 C1 P1 . . 119.31(17) ?
C3 C2 C1 . . 121.4(2) ?
C3 C2 C17 . . 118.4(2) ?
C1 C2 C17 . . 120.22(19) ?
C2 C3 C4 . . 121.0(2) ?
C2 C3 H3A . . 119.5 ?
C4 C3 H3A . . 119.5 ?
C5 C4 C3 . . 118.9(2) ?
C5 C4 H4A . . 120.6 ?
C3 C4 H4A . . 120.6 ?
C4 C5 C6 . . 121.6(2) ?
C4 C5 H5A . . 119.2 ?
C6 C5 H5A . . 119.2 ?
C5 C6 C1 . . 120.5(2) ?
C5 C6 C7 . . 118.8(2) ?
C1 C6 C7 . . 120.76(19) ?
C16 C7 C8 . . 119.1(2) ?
C16 C7 C6 . . 120.4(2) ?
C8 C7 C6 . . 120.5(2) ?
C9 C8 C7 . . 122.4(2) ?
C9 C8 C13 . . 118.4(2) ?
C7 C8 C13 . . 119.2(2) ?
C10 C9 C8 . . 120.8(2) ?
C10 C9 H9A . . 119.6 ?
C8 C9 H9A . . 119.6 ?
C9 C10 C11 . . 120.8(2) ?
C9 C10 H10A . . 119.6 ?
C11 C10 H10A . . 119.6 ?
C12 C11 C10 . . 119.7(2) ?
C12 C11 H11A . . 120.1 ?
C10 C11 H11A . . 120.1 ?
C11 C12 C13 . . 122.2(2) ?
C11 C12 H12A . . 118.9 ?
C13 C12 H12A . . 118.9 ?
C12 C13 C14 . . 123.1(2) ?
C12 C13 C8 . . 118.1(2) ?
C14 C13 C8 . . 118.8(2) ?
C15 C14 C13 . . 120.8(2) ?
C15 C14 H14A . . 119.6 ?
C13 C14 H14A . . 119.6 ?
C14 C15 C16 . . 120.2(2) ?
C14 C15 H15A . . 119.9 ?
C16 C15 H15A . . 119.9 ?
C7 C16 C15 . . 121.9(2) ?
C7 C16 H16A . . 119.0 ?
C15 C16 H16A . . 119.0 ?
C26 C17 C18 . . 118.8(2) ?
C26 C17 C2 . . 120.1(2) ?
C18 C17 C2 . . 121.1(2) ?
C19 C18 C23 . . 118.9(2) ?
C19 C18 C17 . . 122.0(2) ?
C23 C18 C17 . . 119.1(2) ?
C19 C18 Na1 . 2_666 69.67(13) ?
C23 C18 Na1 . 2_666 87.11(14) ?
C17 C18 Na1 . 2_666 113.05(14) ?
C20 C19 C18 . . 120.3(2) ?
C20 C19 Na1 . 2_666 80.16(16) ?
C18 C19 Na1 . 2_666 83.17(13) ?
C20 C19 H19A . . 119.9 ?
C18 C19 H19A . . 119.9 ?
Na1 C19 H19A 2_666 . 106.9 ?
C19 C20 C21 . . 120.9(3) ?
C19 C20 Na1 . 2_666 73.14(15) ?
C21 C20 Na1 . 2_666 86.49(18) ?
C19 C20 H20A . . 119.5 ?
C21 C20 H20A . . 119.5 ?
Na1 C20 H20A 2_666 . 110.9 ?
C22 C21 C20 . . 120.3(3) ?
C22 C21 H21A . . 119.9 ?
C20 C21 H21A . . 119.9 ?
C21 C22 C23 . . 121.5(3) ?
C21 C22 H22A . . 119.3 ?
C23 C22 H22A . . 119.3 ?
C24 C23 C22 . . 121.7(2) ?
C24 C23 C18 . . 120.1(2) ?
C22 C23 C18 . . 118.2(2) ?
C25 C24 C23 . . 119.9(2) ?
C25 C24 H24A . . 120.1 ?
C23 C24 H24A . . 120.1 ?
C24 C25 C26 . . 120.1(2) ?
C24 C25 H25A . . 119.9 ?
C26 C25 H25A . . 119.9 ?
C17 C26 C25 . . 122.0(2) ?
C17 C26 H26A . . 119.0 ?
C25 C26 H26A . . 119.0 ?
O1 C27 C28 . . 106.5(3) ?
O1 C27 H27A . . 110.4 ?
C28 C27 H27A . . 110.4 ?
O1 C27 H27B . . 110.4 ?
C28 C27 H27B . . 110.4 ?
H27A C27 H27B . . 108.6 ?
C27 C28 C29 . . 103.7(3) ?
C27 C28 H28A . . 111.0 ?
C29 C28 H28A . . 111.0 ?
C27 C28 H28B . . 111.0 ?
C29 C28 H28B . . 111.0 ?
H28A C28 H28B . . 109.0 ?
C30 C29 C28 . . 109.5(7) ?
C30A C29 C28 . . 102.3(5) ?
C30 C29 H29A . . 109.8 ?
C30A C29 H29A . . 91.1 ?
C28 C29 H29A . . 109.8 ?
C30 C29 H29B . . 109.8 ?
C30A C29 H29B . . 133.3 ?
C28 C29 H29B . . 109.8 ?
H29A C29 H29B . . 108.2 ?
C29 C30 O1 . . 104.1(10) ?
C29 C30 H30A . . 110.9 ?
O1 C30 H30A . . 110.9 ?
C29 C30 H30B . . 110.9 ?
O1 C30 H30B . . 110.9 ?
H30A C30 H30B . . 109.0 ?
O1 C30A C29 . . 103.7(7) ?
O1 C30A H30C . . 111.0 ?
C29 C30A H30C . . 111.0 ?
O1 C30A H30D . . 111.0 ?
C29 C30A H30D . . 111.0 ?
H30C C30A H30D . . 109.0 ?

loop_
_geom_bond_atom_site_label_1
_geom_bond_atom_site_label_2
_geom_bond_site_symmetry_2
_geom_bond_distance
_geom_bond_publ_flag
P1 C1 . 1.810(2) y
P1 Na1 . 2.7769(14) y
P1 Na1 2_666 2.8468(13) y
P1 H1 . 1.32(3) y
P1 P1 2_666 4.1530(10) y
Na1 O1 . 2.218(3) y
Na1 P1 2_666 2.8468(13) ?
Na1 C19 2_666 2.917(3) ?
Na1 C20 2_666 3.003(3) ?
Na1 C18 2_666 3.088(2) ?
Na1 Na1 2_666 3.793(2) y
O1 C30A . 1.435(10) ?
O1 C27 . 1.437(4) ?
O1 C30 . 1.495(17) ?
C1 C6 . 1.420(3) ?
C1 C2 . 1.422(3) ?
C2 C3 . 1.379(3) ?
C2 C17 . 1.503(3) ?
C3 C4 . 1.388(3) ?
C3 H3A . 0.9500 ?
C4 C5 . 1.381(3) ?
C4 H4A . 0.9500 ?
C5 C6 . 1.391(3) ?
C5 H5A . 0.9500 ?
C6 C7 . 1.499(3) ?
C7 C16 . 1.367(3) ?
C7 C8 . 1.427(3) ?
C8 C9 . 1.413(3) ?
C8 C13 . 1.433(3) ?
C9 C10 . 1.372(3) ?
C9 H9A . 0.9500 ?
C10 C11 . 1.397(4) ?
C10 H10A . 0.9500 ?
C11 C12 . 1.353(4) ?
C11 H11A . 0.9500 ?
C12 C13 . 1.412(4) ?
C12 H12A . 0.9500 ?
C13 C14 . 1.413(4) ?
C14 C15 . 1.363(4) ?
C14 H14A . 0.9500 ?
C15 C16 . 1.401(4) ?
C15 H15A . 0.9500 ?
C16 H16A . 0.9500 ?
C17 C26 . 1.366(3) ?
C17 C18 . 1.429(3) ?
C18 C19 . 1.420(3) ?
C18 C23 . 1.426(3) ?
C18 Na1 2_666 3.088(2) ?
C19 C20 . 1.370(4) ?
C19 Na1 2_666 2.917(3) ?
C19 H19A . 0.9500 ?
C20 C21 . 1.398(4) ?
C20 Na1 2_666 3.003(3) ?
C20 H20A . 0.9500 ?
C21 C22 . 1.355(4) ?
C21 H21A . 0.9500 ?
C22 C23 . 1.421(4) ?
C22 H22A . 0.9500 ?
C23 C24 . 1.409(4) ?
C24 C25 . 1.371(4) ?
C24 H24A . 0.9500 ?
C25 C26 . 1.415(4) ?
C25 H25A . 0.9500 ?
C26 H26A . 0.9500 ?
C27 C28 . 1.466(5) ?
C27 H27A . 0.9900 ?
C27 H27B . 0.9900 ?
C28 C29 . 1.519(5) ?
C28 H28A . 0.9900 ?
C28 H28B . 0.9900 ?
C29 C30 . 1.448(19) ?
C29 C30A . 1.517(12) ?
C29 H29A . 0.9900 ?
C29 H29B . 0.9900 ?
C30 H30A . 0.9900 ?
C30 H30B . 0.9900 ?
C30A H30C . 0.9900 ?
C30A H30D . 0.9900 ?
